data_7237211
loop_
_publ_author_name
'Yan, Nana'
'Wang, Lei'
'Liu, Xiaona'
'Wu, Pengfei'
'Sun, Tantan'
'Xu, Shutao'
'Han, Jingfeng'
'Guo, Peng'
'Tian, Peng'
'Liu, Zhongmin'

_publ_section_title
;
 A novel approach for facilitating the targeted synthesis of
 silicoaluminophosphates
;
_journal_issue 47
_journal_name_full 'Journal of Materials Chemistry A'
_journal_page_first 24186
_journal_paper_doi 10.1039/C8TA08134D
_journal_volume 6
_journal_year 2018
_chemical_formula_moiety '	0.167(C32 H88 N8), Al3.95 O16 P2.70 Si1.35, 2.08(O), 1.25(H)'
_chemical_formula_sum 'C5.33 H15.92 Al3.95 N1.33 O18.08 P2.7 Si1.35'
_chemical_formula_weight 616.19
_chemical_name_common DNL-6-DEA
_space_group_IT_number 211
_space_group_name_Hall 'I 4 2 3'
_space_group_name_H-M_alt 'I 4 3 2'
_symmetry_cell_setting cubic
_symmetry_Int_Tables_number 211
_symmetry_space_group_name_Hall 'I 4 2 3'
_symmetry_space_group_name_H-M 'I 4 3 2'
_audit_update_record
;
2018-06-04 deposited with the CCDC.
2018-10-25 downloaded from the CCDC.
;
_cell_angle_alpha 90
_cell_angle_beta 90
_cell_angle_gamma 90
_cell_formula_units_Z 6
_cell_length_a 15.16970(10)
_cell_length_b 15.16970(10)
_cell_length_c 15.16970(10)
_cell_measurement_temperature 25
_cell_measurement_theta_max 60
_cell_measurement_theta_min 2.5
_cell_volume 3490.85(4)
_computing_structure_refinement TOPAS
_diffrn_ambient_temperature 25
_diffrn_measurement_device_type STOE
_diffrn_radiation_probe x-ray
_diffrn_radiation_source 'X-ray tube'
_diffrn_radiation_type 'Cu Ka1'
_diffrn_radiation_wavelength 1.5406
_exptl_absorpt_coefficient_mu 4.949
_exptl_crystal_colour White
_exptl_crystal_density_diffrn 1.759
_pd_proc_ls_prof_R_factor 0.0165
_pd_proc_ls_prof_wR_expected 0.0161
_pd_proc_ls_prof_wR_factor 0.0240
_refine_ls_goodness_of_fit_all 1.489
_refine_ls_hydrogen_treatment mixed
_refine_ls_number_parameters 58
_refine_ls_R_I_factor 0.0110
_cod_data_source_file c8ta08134d2.cif
_cod_data_source_block DNL_6_DEA
_cod_depositor_comments
;
The following automatic conversions were performed:

data item '_diffrn_radiation_probe' value 'X-ray' was changed to
'x-ray' in accordance with the
/home/saulius/struct/COD-crude-data/automatic-downloads/DataCite-retrospective/RSC/depositions/lib/dictionaries/cif_core.dic
dictionary named 'cif_core.dic' version 2.4.2 last updated on
2011-04-26.

Automatic conversion script
Id: cif_fix_values 6909 2019-04-08 15:41:33Z antanas 
;
_cod_original_sg_symbol_Hall ' 	I 4 2 3'
_cod_original_formula_sum 'C5.33 H15.92 Al3.95 N1.33 O18.08 P2.70 Si1.35'
_cod_database_code 7237211

loop_
_space_group_symop_id
_space_group_symop_operation_xyz
1 x,y,z
2 -x,-y,z
3 -x,y,-z
4 x,-y,-z
5 z,x,y
6 z,-x,-y
7 -z,-x,y
8 -z,x,-y
9 y,z,x
10 -y,z,-x
11 y,-z,-x
12 -y,-z,x
13 y,x,-z
14 -y,-x,-z
15 y,-x,z
16 -y,x,z
17 x,z,-y
18 -x,z,y
19 -x,-z,-y
20 x,-z,y
21 z,y,-x
22 z,-y,x
23 -z,y,x
24 -z,-y,-x
25 x+1/2,y+1/2,z+1/2
26 -x+1/2,-y+1/2,z+1/2
27 -x+1/2,y+1/2,-z+1/2
28 x+1/2,-y+1/2,-z+1/2
29 z+1/2,x+1/2,y+1/2
30 z+1/2,-x+1/2,-y+1/2
31 -z+1/2,-x+1/2,y+1/2
32 -z+1/2,x+1/2,-y+1/2
33 y+1/2,z+1/2,x+1/2
34 -y+1/2,z+1/2,-x+1/2
35 y+1/2,-z+1/2,-x+1/2
36 -y+1/2,-z+1/2,x+1/2
37 y+1/2,x+1/2,-z+1/2
38 -y+1/2,-x+1/2,-z+1/2
39 y+1/2,-x+1/2,z+1/2
40 -y+1/2,x+1/2,z+1/2
41 x+1/2,z+1/2,-y+1/2
42 -x+1/2,z+1/2,y+1/2
43 -x+1/2,-z+1/2,-y+1/2
44 x+1/2,-z+1/2,y+1/2
45 z+1/2,y+1/2,-x+1/2
46 z+1/2,-y+1/2,x+1/2
47 -z+1/2,y+1/2,x+1/2
48 -z+1/2,-y+1/2,-x+1/2

loop_
_atom_site_label
_atom_site_type_symbol
_atom_site_fract_x
_atom_site_fract_y
_atom_site_fract_z
_atom_site_adp_type
_atom_site_U_iso_or_equiv
_atom_site_site_symmetry_multiplicity
_atom_site_occupancy
_atom_site_calc_flag
Al1 Al 0.25 0.1038(4) 0.3962(4) Uiso 0.0080(4) 24 0.9875 d
Si1 Si 0.25 0.1038(4) 0.3962(4) Uiso 0.0080(4) 24 0.0125 d
P1 P 0.75 0.8960(3) 0.6040(3) Uiso 0.0096(5) 24 0.675 d
Si2 Si 0.75 0.8960(3) 0.6040(3) Uiso 0.0096(5) 24 0.325 d
O1 O 0.3373(5) 0.1297(2) 0.3305(5) Uiso 0.0161(9) 48 1 d
O2 O 0.27828(19) 0.1197(2) 0.5054(6) Uiso 0.0161(9) 48 1 d
Ow1 O 0.8002(10) 0.0792(12) 0.8602(9) Uiso 0.080(4) 48 0.2600(10) d
N1 N 0.9757(12) 0.9833(12) -0.2953(6) Uiso 0.047(5) 48 0.1667 d
C1 C 1.0381(14) 1.000(2) -0.3715(9) Uiso 0.047(5) 48 0.1667 d
C2 C 0.992(2) 1.0396(15) -0.2143(9) Uiso 0.047(5) 48 0.1667 d
C3 C 0.907(2) 1.052(3) -0.1628(9) Uiso 0.047(5) 48 0.1667 d
C4 C 0.9937(19) 0.981(2) -0.4588(6) Uiso 0.047(5) 48 0.1667 d
H1 H 0.8536(16) 1.007(4) -0.1907(12) Uiso 0.047(5) 48 0.1667 d
H2 H 0.885(4) 1.124(3) -0.1684(15) Uiso 0.047(5) 48 0.1667 d
H3 H 0.919(2) 1.035(3) -0.0906(8) Uiso 0.047(5) 48 0.1667 d
H4 H 1.018(3) 1.1067(17) -0.2356(17) Uiso 0.047(5) 48 0.1667 d
H5 H 1.0421(17) 1.006(2) -0.1700(10) Uiso 0.047(5) 48 0.1667 d
H6 H 0.9069(12) 0.996(2) -0.3168(8) Uiso 0.047(5) 48 0.1562 d
H7 H 1.0987(14) 0.957(4) -0.3641(12) Uiso 0.047(5) 48 0.1667 d
H8 H 1.059(3) 1.072(3) -0.3708(16) Uiso 0.047(5) 48 0.1667 d
H9 H 0.977(3) 1.045(2) -0.4937(9) Uiso 0.047(5) 48 0.1667 d
H10 H 0.930(2) 0.942(2) -0.4466(9) Uiso 0.047(5) 48 0.1667 d
H11 H 1.040(2) 0.940(3) -0.5018(8) Uiso 0.047(5) 48 0.1667 d
H12 H 0.980(2) 0.9133(12) -0.2745(10) Uiso 0.047(5) 48 0.1667 d

loop_
_atom_type_symbol
_atom_type_scat_dispersion_real
_atom_type_scat_dispersion_imag
_atom_type_scat_source
C 0.0033 0.0016 'International Tables Vol C tables 4.2.6.8 and 6.1.1.1'
H 0.0000 0.0000 'International Tables Vol C tables 4.2.6.8 and 6.1.1.1'
Al 0.0645 0.0514 'International Tables Vol C tables 4.2.6.8 and 6.1.1.1'
N 0.0061 0.0033 'International Tables Vol C tables 4.2.6.8 and 6.1.1.1'
O 0.0106 0.0060 'International Tables Vol C tables 4.2.6.8 and 6.1.1.1'
P 0.1023 0.0942 'International Tables Vol C tables 4.2.6.8 and 6.1.1.1'
Si 0.0817 0.0704 'International Tables Vol C tables 4.2.6.8 and 6.1.1.1'

loop_
_geom_angle_atom_site_label_1
_geom_angle_atom_site_label_2
_geom_angle_atom_site_label_3
_geom_angle_site_symmetry_1
_geom_angle_site_symmetry_3
_geom_angle
Si2 P1 O1 . 29_555 0
Si2 P1 O1 . 24_666 0
Si2 P1 O2 . 2_665 0
Si2 P1 O2 . 44_565 0
O1 P1 O1 29_555 24_666 109.1(4)
O1 P1 O2 29_555 2_665 111.4(3)
O1 P1 O2 29_555 44_565 106.9(3)
O1 P1 O2 24_666 2_665 106.9(3)
O1 P1 O2 24_666 44_565 111.4(3)
O2 P1 O2 2_665 44_565 111.2(3)
P1 Si2 O1 . 29_555 0
P1 Si2 O1 . 24_666 0
P1 Si2 O2 . 2_665 0
P1 Si2 O2 . 44_565 0
O1 Si2 O1 29_555 24_666 109.1(4)
O1 Si2 O2 29_555 2_665 111.4(3)
O1 Si2 O2 29_555 44_565 106.9(3)
O1 Si2 O2 24_666 2_665 106.9(3)
O1 Si2 O2 24_666 44_565 111.4(3)
O2 Si2 O2 2_665 44_565 111.2(3)
P1 O1 Si2 33_444 33_444 0.0(5)
P1 O2 Si2 2_665 2_665 0.0(5)
C3 Ow1 H2 6_667 6_667 51(4)
N1 N1 N1 2_775 15_575 45(2)
N1 N1 N1 2_775 16_755 45(2)
N1 N1 C1 2_775 . 52.4(13)
N1 N1 C1 2_775 2_775 91.4(17)
N1 N1 C1 2_775 15_575 84.5(18)
N1 N1 C1 2_775 16_755 58.2(15)
N1 N1 C2 2_775 . 63.0(15)
N1 N1 C2 2_775 2_775 81.3(17)
N1 N1 C2 2_775 16_755 95.3(17)
N1 N1 N1 15_575 16_755 90(3)
N1 N1 C1 15_575 . 74(2)
N1 N1 C1 15_575 2_775 80(2)
N1 N1 C1 15_575 15_575 101.6(19)
N1 N1 C1 15_575 16_755 53.0(14)
N1 N1 C2 15_575 . 54.3(14)
N1 N1 C2 15_575 2_775 100.6(19)
N1 N1 C2 15_575 16_755 86(2)
N1 N1 C1 16_755 . 54.3(15)
N1 N1 C1 16_755 2_775 102.1(18)
N1 N1 C1 16_755 15_575 70.4(19)
N1 N1 C1 16_755 16_755 82(2)
N1 N1 C2 16_755 . 87(2)
N1 N1 C2 16_755 2_775 66.5(18)
N1 N1 C2 16_755 16_755 101.6(18)
C1 N1 C1 . 2_775 48.7(13)
C1 N1 C1 . 15_575 32.6(16)
C1 N1 C1 . 16_755 31.7(15)
C1 N1 C2 . . 115.0(18)
C1 N1 C2 . 2_775 120.3(19)
C1 N1 C2 . 16_755 147(2)
C1 N1 C1 2_775 15_575 38.8(17)
C1 N1 C1 2_775 16_755 33.7(16)
C1 N1 C2 2_775 . 134(2)
C1 N1 C2 2_775 2_775 169(2)
C1 N1 C2 2_775 16_755 152(2)
C1 N1 C1 15_575 16_755 49.4(13)
C1 N1 C2 15_575 . 147(2)
C1 N1 C2 15_575 2_775 131(2)
C1 N1 C2 15_575 16_755 169(2)
C1 N1 C2 16_755 . 106.1(16)
C1 N1 C2 16_755 2_775 139(2)
C1 N1 C2 16_755 16_755 139(2)
C2 N1 C2 . 2_775 50.0(13)
C2 N1 C2 . 16_755 34.8(16)
C2 N1 C2 2_775 16_755 38.3(16)
N1 C1 N1 . 2_775 36.2(12)
N1 C1 N1 . 15_575 24.4(10)
N1 C1 N1 . 16_755 24.1(11)
N1 C1 C1 . 2_775 51.3(12)
N1 C1 C1 . 15_575 56.0(16)
N1 C1 C1 . 16_755 71.1(19)
N1 C1 C4 . . 111.0(18)
N1 C1 C4 . 2_775 121.8(19)
N1 C1 C4 . 16_755 127(2)
N1 C1 H8 . 15_575 99(3)
N1 C1 N1 2_775 15_575 24.9(11)
N1 C1 N1 2_775 16_755 29.7(12)
N1 C1 C1 2_775 2_775 80.0(16)
N1 C1 C1 2_775 15_575 91(2)
N1 C1 C1 2_775 16_755 74.2(19)
N1 C1 C4 2_775 . 144(2)
N1 C1 C4 2_775 2_775 142(2)
N1 C1 C4 2_775 16_755 156(2)
N1 C1 H8 2_775 15_575 105(2)
N1 C1 N1 15_575 16_755 37.3(11)
N1 C1 C1 15_575 2_775 55.6(13)
N1 C1 C1 15_575 15_575 77(2)
N1 C1 C1 15_575 16_755 54.8(16)
N1 C1 C4 15_575 . 118.9(18)
N1 C1 C4 15_575 2_775 119(2)
N1 C1 C4 15_575 16_755 132(2)
N1 C1 H8 15_575 15_575 119(2)
N1 C1 C1 16_755 2_775 75.0(16)
N1 C1 C1 16_755 15_575 67.0(18)
N1 C1 C1 16_755 16_755 91(2)
N1 C1 C4 16_755 . 129(2)
N1 C1 C4 16_755 2_775 145(2)
N1 C1 C4 16_755 16_755 145(3)
N1 C1 H8 16_755 15_575 82(2)
C1 C1 C1 2_775 15_575 45(3)
C1 C1 C1 2_775 16_755 45(3)
C1 C1 C4 2_775 . 63.6(15)
C1 C1 C4 2_775 2_775 70.4(16)
C1 C1 C4 2_775 16_755 77.7(18)
C1 C1 H8 2_775 15_575 120(4)
C1 C1 C1 15_575 16_755 90(3)
C1 C1 C4 15_575 . 63.3(18)
C1 C1 C4 15_575 2_775 85(2)
C1 C1 C4 15_575 16_755 78(2)
C1 C1 H8 15_575 15_575 75(4)
C1 C1 C4 16_755 . 80(2)
C1 C1 C4 16_755 2_775 67.7(19)
C1 C1 C4 16_755 16_755 84(2)
C1 C1 H8 16_755 15_575 165(4)
C4 C1 C4 . 2_775 23.6(16)
C4 C1 C4 . 16_755 16.1(16)
C4 C1 H8 . 15_575 94(3)
C4 C1 C4 2_775 16_755 17.4(17)
C4 C1 H8 2_775 15_575 111(2)
C4 C1 H8 16_755 15_575 93(2)
N1 C2 N1 . 2_775 35.7(11)
N1 C2 N1 . 15_575 24.1(11)
N1 C2 C2 . 2_775 58.7(13)
N1 C2 C2 . 15_575 80(2)
N1 C2 C2 . 16_755 56.0(15)
N1 C2 C3 . . 110(2)
N1 C2 C3 . 15_575 149(3)
N1 C2 H5 . 16_755 148(4)
N1 C2 N1 2_775 15_575 27.5(11)
N1 C2 C2 2_775 2_775 71.3(15)
N1 C2 C2 2_775 15_575 64.0(17)
N1 C2 C2 2_775 16_755 89.2(19)
N1 C2 C3 2_775 . 143(2)
N1 C2 C3 2_775 15_575 114(2)
N1 C2 H5 2_775 16_755 153(4)
N1 C2 C2 15_575 2_775 80.8(16)
N1 C2 C2 15_575 15_575 89(2)
N1 C2 C2 15_575 16_755 77.8(18)
N1 C2 C3 15_575 . 116(2)
N1 C2 C3 15_575 15_575 134(2)
N1 C2 H5 15_575 16_755 172(4)
C2 C2 C2 2_775 15_575 45(3)
C2 C2 C2 2_775 16_755 45(2)
C2 C2 C3 2_775 . 107(3)
C2 C2 C3 2_775 15_575 115(3)
C2 C2 H5 2_775 16_755 93(3)
C2 C2 C2 15_575 16_755 90(3)
C2 C2 C3 15_575 . 141(3)
C2 C2 C3 15_575 15_575 78(3)
C2 C2 H5 15_575 16_755 90(4)
C2 C2 C3 16_755 . 69(3)
C2 C2 C3 16_755 15_575 144(2)
C2 C2 H5 16_755 16_755 94(3)
C3 C2 C3 . 15_575 101(2)
C3 C2 H5 . 16_755 61(3)
C3 C2 H5 15_575 16_755 53(3)
Ow1 C3 C2 12_674 . 78.1(18)
Ow1 C3 C2 12_674 16_755 106.6(19)
C2 C3 C2 . 16_755 33.9(15)
C1 C4 C1 . 2_775 46.0(12)
C1 C4 C1 . 15_575 32.5(15)
C1 C4 C4 . 2_775 71(2)
C1 C4 C4 . 3_754 143(3)
C1 C4 C4 . 4_574 136(3)
C1 C4 C4 . 13_554 153(3)
C1 C4 C4 . 14_774 129(3)
C1 C4 C4 . 15_575 92(4)
C1 C4 C4 . 16_755 61(2)
C1 C4 H9 . 2_775 115(4)
C1 C4 H9 . 4_574 162(4)
C1 C4 H9 . 16_755 158(3)
C1 C4 H11 . 3_754 150(3)
C1 C4 C1 2_775 15_575 33.8(15)
C1 C4 C4 2_775 2_775 85(2)
C1 C4 C4 2_775 3_754 164(3)
C1 C4 C4 2_775 4_574 139(3)
C1 C4 C4 2_775 13_554 145(3)
C1 C4 C4 2_775 14_774 152(3)
C1 C4 C4 2_775 15_575 71(3)
C1 C4 C4 2_775 16_755 102(3)
C1 C4 H9 2_775 2_775 154(3)
C1 C4 H9 2_775 4_574 140(4)
C1 C4 H9 2_775 16_755 112(3)
C1 C4 H11 2_775 3_754 120(3)
C1 C4 C4 15_575 2_775 100(2)
C1 C4 C4 15_575 3_754 162(3)
C1 C4 C4 15_575 4_574 167(3)
C1 C4 C4 15_575 13_554 174(3)
C1 C4 C4 15_575 14_774 159(3)
C1 C4 C4 15_575 15_575 103(2)
C1 C4 C4 15_575 16_755 92(3)
C1 C4 H9 15_575 2_775 120(3)
C1 C4 H9 15_575 4_574 138(4)
C1 C4 H9 15_575 16_755 133(4)
C1 C4 H11 15_575 3_754 119(3)
C4 C4 C4 2_775 3_754 87(2)
C4 C4 C4 2_775 4_574 67(2)
C4 C4 C4 2_775 13_554 85(2)
C4 C4 C4 2_775 14_774 69(2)
C4 C4 C4 2_775 15_575 45(6)
C4 C4 C4 2_775 16_755 45(6)
C4 C4 H9 2_775 2_775 107(5)
C4 C4 H9 2_775 4_574 122(3)
C4 C4 H9 2_775 16_755 108(5)
C4 C4 H11 2_775 3_754 139(3)
C4 C4 C4 3_754 4_574 26.1(18)
C4 C4 C4 3_754 13_554 19.4(19)
C4 C4 C4 3_754 14_774 18.3(18)
C4 C4 C4 3_754 15_575 94(3)
C4 C4 C4 3_754 16_755 82(3)
C4 C4 H9 3_754 2_775 42(2)
C4 C4 H9 3_754 4_574 38(3)
C4 C4 H9 3_754 16_755 57(2)
C4 C4 H11 3_754 3_754 59(2)
C4 C4 C4 4_574 13_554 18.1(18)
C4 C4 C4 4_574 14_774 18.0(17)
C4 C4 C4 4_574 15_575 68(3)
C4 C4 C4 4_574 16_755 79(3)
C4 C4 H9 4_574 2_775 67(2)
C4 C4 H9 4_574 4_574 55(2)
C4 C4 H9 4_574 16_755 55(3)
C4 C4 H11 4_574 3_754 74(2)
C4 C4 C4 13_554 14_774 26.3(18)
C4 C4 C4 13_554 15_575 78(2)
C4 C4 C4 13_554 16_755 94(3)
C4 C4 H9 13_554 2_775 61(2)
C4 C4 H9 13_554 4_574 37(2)
C4 C4 H9 13_554 16_755 41(2)
C4 C4 H11 13_554 3_754 56(2)
C4 C4 C4 14_774 15_575 83(3)
C4 C4 C4 14_774 16_755 68(2)
C4 C4 H9 14_774 2_775 51(2)
C4 C4 H9 14_774 4_574 56(3)
C4 C4 H9 14_774 16_755 68(2)
C4 C4 H11 14_774 3_754 76.8(19)
C4 C4 C4 15_575 16_755 90(8)
C4 C4 H9 15_575 2_775 134(4)
C4 C4 H9 15_575 4_574 106(4)
C4 C4 H9 15_575 16_755 75(5)
C4 C4 H11 15_575 3_754 109(5)
C4 C4 H9 16_755 2_775 74(5)
C4 C4 H9 16_755 4_574 118(4)
C4 C4 H9 16_755 16_755 134(4)
C4 C4 H11 16_755 3_754 137(4)
H9 C4 H9 2_775 4_574 52(4)
H9 C4 H9 2_775 16_755 86(4)
H9 C4 H11 2_775 3_754 65(4)
H9 C4 H9 4_574 16_755 36(4)
H9 C4 H11 4_574 3_754 21(3)
H9 C4 H11 16_755 3_754 35(4)
H1 H4 H12 15_575 2_775 164(5)
C2 H5 H5 15_575 15_575 90(4)
C2 H5 H5 15_575 16_755 86(3)
H5 H5 H5 15_575 16_755 90(3)
C1 H8 H7 16_755 16_755 89(9)
C4 H9 C4 2_775 4_574 100(5)
C4 H9 C4 2_775 15_575 31(3)
C4 H9 H9 2_775 3_754 69(4)
C4 H9 H9 2_775 14_774 107(6)
C4 H9 H11 2_775 2_775 158(6)
C4 H9 H11 2_775 13_554 124(5)
C4 H9 C4 4_574 15_575 101(4)
C4 H9 H9 4_574 3_754 60(3)
C4 H9 H9 4_574 14_774 65(4)
C4 H9 H11 4_574 2_775 102(4)
C4 H9 H11 4_574 13_554 97(4)
C4 H9 H9 15_575 3_754 96(5)
C4 H9 H9 15_575 14_774 79(5)
C4 H9 H11 15_575 2_775 138(10)
C4 H9 H11 15_575 13_554 93(5)
H9 H9 H9 3_754 14_774 122(6)
H9 H9 H11 3_754 2_775 126(8)
H9 H9 H11 3_754 13_554 157(4)
H9 H9 H11 14_774 2_775 80(10)
H9 H9 H11 14_774 13_554 39(6)
H11 H9 H11 2_775 13_554 49(9)
H11 H10 H11 3_754 15_575 28(4)
C4 H11 H9 3_754 2_775 57(5)
C4 H11 H9 3_754 13_554 52(4)
C4 H11 H10 3_754 3_754 74(3)
C4 H11 H10 3_754 16_755 145(5)
C4 H11 H11 3_754 14_774 90(7)
H9 H11 H9 2_775 13_554 61(9)
H9 H11 H10 2_775 3_754 129(7)
H9 H11 H10 2_775 16_755 90(4)
H9 H11 H11 2_775 14_774 91(12)
H9 H11 H10 13_554 3_754 78(4)
H9 H11 H10 13_554 16_755 104(4)
H9 H11 H11 13_554 14_774 40(7)
H10 H11 H10 3_754 16_755 131(4)
H10 H11 H11 3_754 14_774 75(4)
H10 H11 H11 16_755 14_774 78(4)
H4 H12 H6 2_775 16_755 133(5)

loop_
_geom_bond_atom_site_label_1
_geom_bond_atom_site_label_2
_geom_bond_site_symmetry_2
_geom_bond_distance
Al1 Si1 . 0
P1 Si2 . 0
P1 O1 29_555 1.561(8)
P1 O1 24_666 1.561(8)
P1 O2 2_665 1.574(10)
P1 O2 44_565 1.574(10)
Si2 O1 29_555 1.561(8)
Si2 O1 24_666 1.561(8)
Si2 O2 2_665 1.574(10)
Si2 O2 44_565 1.574(10)
Ow1 C3 6_667 1.46(4)
Ow1 H2 6_667 0.76(5)
N1 N1 2_775 0.89(3)
N1 N1 15_575 0.63(3)
N1 N1 16_755 0.63(3)
N1 C1 . 1.52(2)
N1 C1 2_775 1.202(18)
N1 C1 15_575 1.26(2)
N1 C1 16_755 1.47(2)
N1 C2 . 1.52(2)
N1 C2 2_775 1.37(2)
N1 C2 16_755 1.257(17)
C1 C1 2_775 1.16(3)
C1 C1 15_575 0.82(4)
C1 C1 16_755 0.82(4)
C1 C4 . 1.51(2)
C1 C4 2_775 1.44(2)
C1 C4 16_755 1.359(18)
C1 H8 15_575 1.03(5)
C2 C2 2_775 1.23(3)
C2 C2 15_575 0.87(4)
C2 C2 16_755 0.87(4)
C2 C3 . 1.52(4)
C2 C3 15_575 1.45(4)
C2 H5 16_755 0.67(2)
C4 C4 2_775 0.61(4)
C4 C4 3_754 1.265(14)
C4 C4 4_574 1.38(2)
C4 C4 13_554 1.279(15)
C4 C4 14_774 1.36(2)
C4 C4 15_575 0.43(4)
C4 C4 16_755 0.43(4)
C4 H9 2_775 0.80(4)
C4 H9 4_574 0.86(3)
C4 H9 16_755 0.79(3)
C4 H11 3_754 1.00(4)
H1 H4 16_755 0.92(4)
H4 H12 2_775 0.66(3)
H5 H5 15_575 0.91(4)
H5 H5 16_755 0.91(4)
H6 H12 15_575 0.74(3)
H7 H8 15_575 0.48(6)
H9 H9 3_754 0.72(6)
H9 H9 14_774 0.51(5)
H9 H11 2_775 0.37(5)
H9 H11 13_554 0.57(6)
H10 H11 3_754 0.91(3)
H10 H11 15_575 0.89(2)
H11 H11 14_774 0.43(5)
